data_1502033
loop_
_publ_author_name
'Sun, Christina'
'Lu, Jiasheng'
'Wang, Suning'

_publ_section_title
;
 Donor-acceptor assisted alkyne hydration: a luminescent boron-stabilized
 enol.
;
_journal_issue 5
_journal_name_full 'Organic letters'
_journal_page_first 1226
_journal_page_last 1229
_journal_paper_doi 10.1021/ol200106a
_journal_volume 13
_journal_year 2011
_chemical_formula_sum 'C31 H30 B N'
_chemical_formula_weight 427.37
_chemical_name_systematic
;

 ?

;
_space_group_IT_number 14
_symmetry_cell_setting monoclinic
_symmetry_space_group_name_Hall '-P 2ybc'
_symmetry_space_group_name_H-M 'P 1 21/c 1'
_atom_sites_solution_hydrogens geom
_atom_sites_solution_primary direct
_atom_sites_solution_secondary difmap
_audit_creation_method SHELXL-97
_cell_angle_alpha 90.00
_cell_angle_beta 92.161(16)
_cell_angle_gamma 90.00
_cell_formula_units_Z 4
_cell_length_a 8.148(12)
_cell_length_b 23.74(3)
_cell_length_c 12.404(18)
_cell_measurement_reflns_used 1168
_cell_measurement_temperature 180(2)
_cell_measurement_theta_max 20.61
_cell_measurement_theta_min 2.38
_cell_volume 2398(6)
_computing_cell_refinement 'Bruker SAINT'
_computing_data_collection 'Bruker APEX2'
_computing_data_reduction 'Bruker SAINT'
_computing_molecular_graphics 'Bruker SHELXTL'
_computing_publication_material 'Bruker SHELXTL'
_computing_structure_refinement 'SHELXL-97 (Sheldrick, 1997)'
_computing_structure_solution 'SHELXS-97 (Sheldrick, 1990)'
_diffrn_ambient_temperature 180(2)
_diffrn_measured_fraction_theta_full 0.986
_diffrn_measured_fraction_theta_max 0.986
_diffrn_measurement_device_type 'Bruker APEX-II CCD'
_diffrn_measurement_method '\f and \w scans'
_diffrn_radiation_monochromator graphite
_diffrn_radiation_source 'fine-focus sealed tube'
_diffrn_radiation_type MoK\a
_diffrn_radiation_wavelength 0.71073
_diffrn_reflns_av_R_equivalents 0.1592
_diffrn_reflns_av_sigmaI/netI 0.1720
_diffrn_reflns_limit_h_max 10
_diffrn_reflns_limit_h_min -9
_diffrn_reflns_limit_k_max 29
_diffrn_reflns_limit_k_min -29
_diffrn_reflns_limit_l_max 15
_diffrn_reflns_limit_l_min -15
_diffrn_reflns_number 16510
_diffrn_reflns_theta_full 26.00
_diffrn_reflns_theta_max 26.00
_diffrn_reflns_theta_min 2.38
_diffrn_standards_number 0
_exptl_absorpt_coefficient_mu 0.067
_exptl_absorpt_correction_T_max 0.9987
_exptl_absorpt_correction_T_min 0.9933
_exptl_absorpt_correction_type multi-scan
_exptl_crystal_colour colourless
_exptl_crystal_density_diffrn 1.184
_exptl_crystal_density_method 'not measured'
_exptl_crystal_description block
_exptl_crystal_F_000 912
_exptl_crystal_size_max 0.10
_exptl_crystal_size_mid 0.10
_exptl_crystal_size_min 0.02
_refine_diff_density_max 0.411
_refine_diff_density_min -0.386
_refine_diff_density_rms 0.094
_refine_ls_extinction_coef 0.026(6)
_refine_ls_extinction_expression Fc^*^=kFc[1+0.001xFc^2^\l^3^/sin(2\q)]^-1/4^
_refine_ls_extinction_method SHELXL
_refine_ls_goodness_of_fit_ref 1.097
_refine_ls_hydrogen_treatment constr
_refine_ls_matrix_type full
_refine_ls_number_parameters 305
_refine_ls_number_reflns 4640
_refine_ls_number_restraints 0
_refine_ls_restrained_S_all 1.097
_refine_ls_R_factor_all 0.2376
_refine_ls_R_factor_gt 0.1279
_refine_ls_shift/su_max 0.000
_refine_ls_shift/su_mean 0.000
_refine_ls_structure_factor_coef Fsqd
_refine_ls_weighting_details 'calc w=1/[\s^2^(Fo^2^)+(0.1628P)^2^+1.7000P] where P=(Fo^2^+2Fc^2^)/3'
_refine_ls_weighting_scheme calc
_refine_ls_wR_factor_gt 0.3261
_refine_ls_wR_factor_ref 0.3848
_reflns_number_gt 1951
_reflns_number_total 4640
_reflns_threshold_expression >2sigma(I)
_cod_data_source_file ol200106a_si_003.cif
_cod_data_source_block louis21
_cod_depositor_comments
;
The following automatic conversions were performed:

'_symmetry_cell_setting' value 'Monoclinic' changed to 'monoclinic'
according to /home/saulius/struct/CIF-dictionaries/cif_core.dic
dictionary named 'cif_core.dic' version 2.4.1 from 2010-06-29.

Automatic conversion script
Id: cif_fix_values 1715 2011-07-08 13:25:40Z adriana 
;
_cod_original_sg_symbol_H-M P2(1)/c
_cod_database_code 1502033

loop_
_symmetry_equiv_pos_as_xyz
'x, y, z'
'-x, y+1/2, -z+1/2'
'-x, -y, -z'
'x, -y-1/2, z-1/2'

loop_
_atom_site_label
_atom_site_type_symbol
_atom_site_fract_x
_atom_site_fract_y
_atom_site_fract_z
_atom_site_U_iso_or_equiv
_atom_site_adp_type
_atom_site_occupancy
_atom_site_symmetry_multiplicity
_atom_site_calc_flag
_atom_site_refinement_flags
N1 N 0.9753(8) 0.2432(3) 0.6050(5) 0.0629(17) Uani 1 1 d .
B1 B 0.8205(9) 0.4654(3) 0.7665(6) 0.047(2) Uani 1 1 d .
C1 C 0.7195(8) 0.4286(3) 0.8478(5) 0.0462(17) Uani 1 1 d .
C2 C 0.6627(8) 0.4537(3) 0.9400(6) 0.0535(19) Uani 1 1 d .
H2A H 0.6745 0.4933 0.9480 0.064 Uiso 1 1 calc R
C3 C 0.5904(9) 0.4243(3) 1.0201(6) 0.059(2) Uani 1 1 d .
H3A H 0.5571 0.4431 1.0833 0.071 Uiso 1 1 calc R
C4 C 0.5662(9) 0.3669(4) 1.0084(6) 0.061(2) Uani 1 1 d .
H4A H 0.5149 0.3460 1.0631 0.073 Uiso 1 1 calc R
C5 C 0.6172(8) 0.3403(3) 0.9166(6) 0.0531(18) Uani 1 1 d .
H5A H 0.5969 0.3012 0.9074 0.064 Uiso 1 1 calc R
C6 C 0.6976(8) 0.3696(3) 0.8374(5) 0.0457(17) Uani 1 1 d .
C7 C 0.7514(9) 0.3392(3) 0.7457(6) 0.0530(18) Uani 1 1 d .
C8 C 0.7962(9) 0.3122(3) 0.6726(6) 0.0515(18) Uani 1 1 d .
C9 C 0.8661(9) 0.2839(3) 0.5813(6) 0.0539(19) Uani 1 1 d .
C10 C 0.8244(9) 0.3009(3) 0.4788(6) 0.057(2) Uani 1 1 d .
H10A H 0.7435 0.3292 0.4666 0.069 Uiso 1 1 calc R
C11 C 0.8995(10) 0.2770(3) 0.3945(6) 0.064(2) Uani 1 1 d .
H11A H 0.8744 0.2890 0.3227 0.077 Uiso 1 1 calc R
C12 C 1.0141(10) 0.2346(3) 0.4154(7) 0.069(2) Uani 1 1 d .
H12A H 1.0673 0.2158 0.3587 0.083 Uiso 1 1 calc R
C13 C 1.0466(10) 0.2212(4) 0.5206(6) 0.068(2) Uani 1 1 d .
H13A H 1.1284 0.1933 0.5349 0.082 Uiso 1 1 calc R
C14 C 0.7644(8) 0.5277(3) 0.7466(5) 0.0477(17) Uani 1 1 d .
C15 C 0.8677(8) 0.5740(3) 0.7657(5) 0.0494(18) Uani 1 1 d .
C16 C 0.8098(9) 0.6283(3) 0.7564(5) 0.0553(19) Uani 1 1 d .
H16A H 0.8844 0.6584 0.7708 0.066 Uiso 1 1 calc R
C17 C 0.6474(9) 0.6415(3) 0.7271(6) 0.0557(19) Uani 1 1 d .
C18 C 0.5464(9) 0.5954(3) 0.7035(6) 0.0546(19) Uani 1 1 d .
H18A H 0.4362 0.6025 0.6796 0.066 Uiso 1 1 calc R
C19 C 0.5968(9) 0.5406(3) 0.7127(5) 0.0500(18) Uani 1 1 d .
C20 C 0.4760(9) 0.4944(3) 0.6854(6) 0.066(2) Uani 1 1 d .
H20A H 0.3976 0.5075 0.6290 0.099 Uiso 1 1 calc R
H20B H 0.4168 0.4843 0.7499 0.099 Uiso 1 1 calc R
H20C H 0.5349 0.4614 0.6595 0.099 Uiso 1 1 calc R
C21 C 0.5900(10) 0.7001(3) 0.7195(6) 0.069(2) Uani 1 1 d .
H21A H 0.4839 0.7034 0.7536 0.104 Uiso 1 1 calc R
H21B H 0.5777 0.7110 0.6434 0.104 Uiso 1 1 calc R
H21C H 0.6702 0.7248 0.7565 0.104 Uiso 1 1 calc R
C22 C 1.0471(9) 0.5668(3) 0.8004(6) 0.061(2) Uani 1 1 d .
H22A H 1.1026 0.6034 0.7985 0.092 Uiso 1 1 calc R
H22B H 1.0996 0.5407 0.7512 0.092 Uiso 1 1 calc R
H22C H 1.0550 0.5517 0.8739 0.092 Uiso 1 1 calc R
C23 C 0.9726(8) 0.4376(3) 0.7177(5) 0.0460(17) Uani 1 1 d .
C24 C 1.1017(8) 0.4135(3) 0.7833(5) 0.0470(17) Uani 1 1 d .
C25 C 1.2238(8) 0.3839(3) 0.7344(6) 0.0485(17) Uani 1 1 d .
H25A H 1.3091 0.3680 0.7788 0.058 Uiso 1 1 calc R
C28 C 0.9813(8) 0.4313(3) 0.6051(5) 0.0487(17) Uani 1 1 d .
C26 C 1.2290(8) 0.3764(3) 0.6261(6) 0.0522(18) Uani 1 1 d .
C27 C 1.1060(9) 0.4008(3) 0.5633(6) 0.0535(18) Uani 1 1 d .
H27A H 1.1078 0.3963 0.4873 0.064 Uiso 1 1 calc R
C31 C 0.8434(9) 0.4531(3) 0.5281(6) 0.0550(19) Uani 1 1 d .
H31A H 0.8772 0.4495 0.4534 0.082 Uiso 1 1 calc R
H31B H 0.8214 0.4928 0.5440 0.082 Uiso 1 1 calc R
H31C H 0.7436 0.4309 0.5378 0.082 Uiso 1 1 calc R
C30 C 1.3628(10) 0.3428(3) 0.5754(7) 0.071(2) Uani 1 1 d .
H30A H 1.4298 0.3241 0.6320 0.107 Uiso 1 1 calc R
H30B H 1.4322 0.3681 0.5344 0.107 Uiso 1 1 calc R
H30C H 1.3135 0.3145 0.5268 0.107 Uiso 1 1 calc R
C29 C 1.1057(9) 0.4198(3) 0.9038(5) 0.058(2) Uani 1 1 d .
H29A H 1.2138 0.4085 0.9336 0.087 Uiso 1 1 calc R
H29B H 1.0209 0.3959 0.9340 0.087 Uiso 1 1 calc R
H29C H 1.0851 0.4592 0.9225 0.087 Uiso 1 1 calc R

loop_
_atom_site_aniso_label
_atom_site_aniso_U_11
_atom_site_aniso_U_22
_atom_site_aniso_U_33
_atom_site_aniso_U_23
_atom_site_aniso_U_13
_atom_site_aniso_U_12
N1 0.064(4) 0.064(4) 0.059(4) -0.007(3) -0.010(3) 0.006(3)
B1 0.034(5) 0.062(5) 0.044(4) -0.004(4) -0.014(3) -0.004(4)
C1 0.034(4) 0.061(5) 0.043(4) -0.001(3) -0.006(3) 0.004(3)
C2 0.045(4) 0.063(4) 0.052(4) 0.002(4) -0.013(3) 0.007(3)
C3 0.057(5) 0.072(5) 0.047(4) -0.006(4) -0.006(4) 0.019(4)
C4 0.052(5) 0.086(6) 0.044(4) 0.019(4) 0.005(4) 0.013(4)
C5 0.041(4) 0.055(4) 0.063(5) 0.009(4) -0.002(4) -0.001(3)
C6 0.039(4) 0.058(4) 0.040(4) 0.003(3) -0.010(3) 0.002(3)
C7 0.045(4) 0.062(5) 0.051(5) 0.006(4) -0.010(4) -0.002(3)
C8 0.046(4) 0.065(5) 0.043(4) -0.001(4) -0.003(3) -0.003(4)
C9 0.060(5) 0.050(4) 0.052(4) -0.004(3) -0.008(4) 0.001(4)
C10 0.061(5) 0.061(5) 0.049(5) -0.010(4) -0.005(4) -0.002(4)
C11 0.071(6) 0.071(5) 0.050(5) 0.003(4) -0.005(4) -0.016(4)
C12 0.063(6) 0.073(5) 0.071(6) -0.015(4) 0.010(4) -0.007(4)
C13 0.068(6) 0.086(6) 0.050(5) -0.009(4) -0.007(4) 0.014(4)
C14 0.039(4) 0.052(4) 0.051(4) 0.005(3) -0.005(3) -0.003(3)
C15 0.045(4) 0.060(5) 0.042(4) -0.001(3) -0.010(3) -0.003(3)
C16 0.058(5) 0.051(4) 0.056(4) -0.001(3) -0.006(4) -0.003(4)
C17 0.053(5) 0.057(5) 0.057(4) 0.004(3) -0.002(4) 0.004(4)
C18 0.047(4) 0.063(5) 0.053(4) 0.000(3) -0.007(3) 0.008(4)
C19 0.046(4) 0.048(4) 0.055(4) 0.004(3) -0.010(3) -0.004(3)
C20 0.050(5) 0.078(5) 0.068(5) -0.003(4) -0.015(4) 0.000(4)
C21 0.072(6) 0.065(5) 0.070(5) 0.005(4) 0.005(4) 0.007(4)
C22 0.047(5) 0.056(4) 0.079(5) 0.004(4) -0.014(4) -0.007(3)
C23 0.041(4) 0.051(4) 0.044(4) -0.002(3) -0.012(3) -0.004(3)
C24 0.034(4) 0.052(4) 0.054(4) -0.003(3) -0.006(3) -0.003(3)
C25 0.036(4) 0.054(4) 0.056(5) 0.008(3) -0.006(3) -0.005(3)
C28 0.037(4) 0.067(4) 0.041(4) 0.008(3) -0.004(3) -0.004(3)
C26 0.040(4) 0.061(4) 0.056(5) -0.001(3) 0.006(3) 0.003(3)
C27 0.042(4) 0.068(5) 0.050(4) -0.004(4) -0.005(3) -0.004(4)
C31 0.044(4) 0.063(4) 0.056(4) 0.004(3) -0.008(3) 0.008(3)
C30 0.052(5) 0.079(5) 0.083(6) -0.001(5) -0.002(4) 0.009(4)
C29 0.051(5) 0.074(5) 0.049(4) -0.001(4) -0.008(3) 0.010(4)

loop_
_atom_type_symbol
_atom_type_description
_atom_type_scat_dispersion_real
_atom_type_scat_dispersion_imag
_atom_type_scat_source
C C 0.0033 0.0016 'International Tables Vol C Tables 4.2.6.8 and 6.1.1.4'
H H 0.0000 0.0000 'International Tables Vol C Tables 4.2.6.8 and 6.1.1.4'
B B 0.0013 0.0007 'International Tables Vol C Tables 4.2.6.8 and 6.1.1.4'
N N 0.0061 0.0033 'International Tables Vol C Tables 4.2.6.8 and 6.1.1.4'

loop_
_geom_angle_atom_site_label_1
_geom_angle_atom_site_label_2
_geom_angle_atom_site_label_3
_geom_angle
C13 N1 C9 114.8(6)
C23 B1 C14 125.1(6)
C23 B1 C1 117.1(6)
C14 B1 C1 117.7(6)
C2 C1 C6 117.1(6)
C2 C1 B1 119.0(6)
C6 C1 B1 123.6(6)
C3 C2 C1 123.2(7)
C3 C2 H2A 118.4
C1 C2 H2A 118.4
C2 C3 C4 119.4(7)
C2 C3 H3A 120.3
C4 C3 H3A 120.3
C5 C4 C3 119.4(7)
C5 C4 H4A 120.3
C3 C4 H4A 120.3
C4 C5 C6 121.3(7)
C4 C5 H5A 119.3
C6 C5 H5A 119.3
C5 C6 C1 119.5(6)
C5 C6 C7 118.4(6)
C1 C6 C7 122.1(6)
C8 C7 C6 177.5(7)
C7 C8 C9 173.4(8)
N1 C9 C10 123.9(7)
N1 C9 C8 116.1(6)
C10 C9 C8 120.0(7)
C11 C10 C9 119.4(7)
C11 C10 H10A 120.3
C9 C10 H10A 120.3
C10 C11 C12 118.6(7)
C10 C11 H11A 120.7
C12 C11 H11A 120.7
C13 C12 C11 117.0(7)
C13 C12 H12A 121.5
C11 C12 H12A 121.5
N1 C13 C12 126.2(8)
N1 C13 H13A 116.9
C12 C13 H13A 116.9
C15 C14 C19 115.9(6)
C15 C14 B1 123.1(6)
C19 C14 B1 120.9(6)
C16 C15 C14 121.3(6)
C16 C15 C22 116.9(6)
C14 C15 C22 121.7(6)
C15 C16 C17 123.4(7)
C15 C16 H16A 118.3
C17 C16 H16A 118.3
C18 C17 C16 115.2(7)
C18 C17 C21 123.1(7)
C16 C17 C21 121.7(7)
C19 C18 C17 123.8(7)
C19 C18 H18A 118.1
C17 C18 H18A 118.1
C18 C19 C14 120.2(6)
C18 C19 C20 118.9(6)
C14 C19 C20 120.9(6)
C19 C20 H20A 109.5
C19 C20 H20B 109.5
H20A C20 H20B 109.5
C19 C20 H20C 109.5
H20A C20 H20C 109.5
H20B C20 H20C 109.5
C17 C21 H21A 109.5
C17 C21 H21B 109.5
H21A C21 H21B 109.5
C17 C21 H21C 109.5
H21A C21 H21C 109.5
H21B C21 H21C 109.5
C15 C22 H22A 109.5
C15 C22 H22B 109.5
H22A C22 H22B 109.5
C15 C22 H22C 109.5
H22A C22 H22C 109.5
H22B C22 H22C 109.5
C28 C23 C24 117.3(6)
C28 C23 B1 120.2(6)
C24 C23 B1 122.2(6)
C25 C24 C23 118.9(6)
C25 C24 C29 120.0(6)
C23 C24 C29 121.1(6)
C26 C25 C24 123.6(6)
C26 C25 H25A 118.2
C24 C25 H25A 118.2
C27 C28 C23 119.9(6)
C27 C28 C31 118.7(6)
C23 C28 C31 121.1(6)
C25 C26 C27 117.1(7)
C25 C26 C30 122.2(7)
C27 C26 C30 120.7(7)
C28 C27 C26 123.2(7)
C28 C27 H27A 118.4
C26 C27 H27A 118.4
C28 C31 H31A 109.5
C28 C31 H31B 109.5
H31A C31 H31B 109.5
C28 C31 H31C 109.5
H31A C31 H31C 109.5
H31B C31 H31C 109.5
C26 C30 H30A 109.5
C26 C30 H30B 109.5
H30A C30 H30B 109.5
C26 C30 H30C 109.5
H30A C30 H30C 109.5
H30B C30 H30C 109.5
C24 C29 H29A 109.5
C24 C29 H29B 109.5
H29A C29 H29B 109.5
C24 C29 H29C 109.5
H29A C29 H29C 109.5
H29B C29 H29C 109.5

loop_
_geom_bond_atom_site_label_1
_geom_bond_atom_site_label_2
_geom_bond_distance
N1 C13 1.324(9)
N1 C9 1.340(9)
B1 C23 1.547(10)
B1 C14 1.563(11)
B1 C1 1.588(11)
C1 C2 1.386(9)
C1 C6 1.416(10)
C2 C3 1.366(10)
C2 H2A 0.9500
C3 C4 1.384(11)
C3 H3A 0.9500
C4 C5 1.380(10)
C4 H4A 0.9500
C5 C6 1.388(9)
C5 H5A 0.9500
C6 C7 1.430(10)
C7 C8 1.178(9)
C8 C9 1.452(10)
C9 C10 1.364(10)
C10 C11 1.355(10)
C10 H10A 0.9500
C11 C12 1.391(11)
C11 H11A 0.9500
C12 C13 1.359(11)
C12 H12A 0.9500
C13 H13A 0.9500
C14 C15 1.400(9)
C14 C19 1.447(9)
C15 C16 1.377(10)
C15 C22 1.518(10)
C16 C17 1.395(10)
C16 H16A 0.9500
C17 C18 1.394(10)
C17 C21 1.468(10)
C18 C19 1.368(9)
C18 H18A 0.9500
C19 C20 1.503(10)
C20 H20A 0.9800
C20 H20B 0.9800
C20 H20C 0.9800
C21 H21A 0.9800
C21 H21B 0.9800
C21 H21C 0.9800
C22 H22A 0.9800
C22 H22B 0.9800
C22 H22C 0.9800
C23 C28 1.410(9)
C23 C24 1.425(9)
C24 C25 1.378(9)
C24 C29 1.501(9)
C25 C26 1.358(9)
C25 H25A 0.9500
C28 C27 1.366(9)
C28 C31 1.536(9)
C26 C27 1.374(10)
C26 C30 1.506(10)
C27 H27A 0.9500
C31 H31A 0.9800
C31 H31B 0.9800
C31 H31C 0.9800
C30 H30A 0.9800
C30 H30B 0.9800
C30 H30C 0.9800
C29 H29A 0.9800
C29 H29B 0.9800
C29 H29C 0.9800

loop_
_geom_torsion_atom_site_label_1
_geom_torsion_atom_site_label_2
_geom_torsion_atom_site_label_3
_geom_torsion_atom_site_label_4
_geom_torsion
C23 B1 C1 C2 138.5(6)
C14 B1 C1 C2 -38.3(8)
C23 B1 C1 C6 -34.9(8)
C14 B1 C1 C6 148.3(6)
C6 C1 C2 C3 1.1(10)
B1 C1 C2 C3 -172.8(6)
C1 C2 C3 C4 -2.5(11)
C2 C3 C4 C5 0.8(10)
C3 C4 C5 C6 2.3(10)
C4 C5 C6 C1 -3.7(10)
C4 C5 C6 C7 178.2(6)
C2 C1 C6 C5 2.0(9)
B1 C1 C6 C5 175.5(6)
C2 C1 C6 C7 -180.0(6)
B1 C1 C6 C7 -6.4(9)
C5 C6 C7 C8 -28(17)
C1 C6 C7 C8 154(17)
C6 C7 C8 C9 -126(16)
C13 N1 C9 C10 2.5(11)
C13 N1 C9 C8 -174.9(7)
C7 C8 C9 N1 95(7)
C7 C8 C9 C10 -83(7)
N1 C9 C10 C11 -2.1(11)
C8 C9 C10 C11 175.2(7)
C9 C10 C11 C12 1.8(11)
C10 C11 C12 C13 -2.0(11)
C9 N1 C13 C12 -2.8(12)
C11 C12 C13 N1 2.6(13)
C23 B1 C14 C15 -54.5(9)
C1 B1 C14 C15 122.1(7)
C23 B1 C14 C19 129.1(7)
C1 B1 C14 C19 -54.3(8)
C19 C14 C15 C16 2.4(10)
B1 C14 C15 C16 -174.2(6)
C19 C14 C15 C22 -179.2(6)
B1 C14 C15 C22 4.2(10)
C14 C15 C16 C17 -0.5(11)
C22 C15 C16 C17 -179.0(7)
C15 C16 C17 C18 -2.2(10)
C15 C16 C17 C21 179.1(7)
C16 C17 C18 C19 3.1(11)
C21 C17 C18 C19 -178.3(7)
C17 C18 C19 C14 -1.3(11)
C17 C18 C19 C20 179.7(7)
C15 C14 C19 C18 -1.5(10)
B1 C14 C19 C18 175.1(6)
C15 C14 C19 C20 177.5(6)
B1 C14 C19 C20 -5.9(10)
C14 B1 C23 C28 -63.1(9)
C1 B1 C23 C28 120.3(7)
C14 B1 C23 C24 122.1(7)
C1 B1 C23 C24 -54.5(8)
C28 C23 C24 C25 -2.2(9)
B1 C23 C24 C25 172.7(6)
C28 C23 C24 C29 177.9(6)
B1 C23 C24 C29 -7.2(9)
C23 C24 C25 C26 0.1(10)
C29 C24 C25 C26 -180.0(7)
C24 C23 C28 C27 3.0(10)
B1 C23 C28 C27 -172.1(6)
C24 C23 C28 C31 176.7(6)
B1 C23 C28 C31 1.6(10)
C24 C25 C26 C27 1.2(10)
C24 C25 C26 C30 -178.8(7)
C23 C28 C27 C26 -1.7(11)
C31 C28 C27 C26 -175.5(7)
C25 C26 C27 C28 -0.5(10)
C30 C26 C27 C28 179.6(7)
